data_4335806
loop_
_publ_author_name
'Jing-Lin Chen'
'Xing-Fu Cao'
'Jin-Yun Wang'
'Li-Hua He'
'Zong-Yong Liu'
'He-Rui Wen'
'Zhong-Ning Chen'

_publ_section_title
;
 Synthesis, Characterization, and Photophysical Properties of Heteroleptic
 Copper(I) Complexes with Functionalized 3-(2'-Pyridyl)-1,2,4-triazole
 Chelating Ligands
;
_journal_name_full 'Inorganic Chemistry'
_journal_page_first 9727
_journal_page_last 9740
_journal_paper_doi 10.1021/ic4002829
_journal_volume 52
_journal_year 2013
_chemical_formula_sum 'C47 H44 Cl Cu N4 O4 P2'
_chemical_formula_weight 889.79
_chemical_name_systematic
; 
 ? 
;
_space_group_IT_number 15
_symmetry_cell_setting monoclinic
_symmetry_space_group_name_Hall '-C 2yc'
_symmetry_space_group_name_H-M 'C 1 2/c 1'
_atom_sites_solution_hydrogens geom
_atom_sites_solution_primary direct
_atom_sites_solution_secondary difmap
_audit_creation_method SHELXL-97
_cell_angle_alpha 90.00
_cell_angle_beta 124.976(2)
_cell_angle_gamma 90.00
_cell_formula_units_Z 8
_cell_length_a 32.625(4)
_cell_length_b 15.5875(19)
_cell_length_c 21.406(2)
_cell_measurement_temperature 296(2)
_cell_measurement_theta_max 28.33
_cell_measurement_theta_min 1.52
_cell_volume 8919.8(18)
_computing_cell_refinement 'Bruker SMART'
_computing_data_collection 'Bruker SMART'
_computing_data_reduction 'Bruker SAINT'
_computing_molecular_graphics 'Bruker SHELXTL'
_computing_publication_material 'Bruker SHELXTL'
_computing_structure_refinement 'SHELXL-97 (Sheldrick, 1997)'
_computing_structure_solution 'SHELXS-97 (Sheldrick, 1990)'
_diffrn_ambient_temperature 296(2)
_diffrn_measured_fraction_theta_full 0.996
_diffrn_measured_fraction_theta_max 0.996
_diffrn_measurement_device_type 'Bruker P4'
_diffrn_measurement_method '\w scans'
_diffrn_radiation_monochromator graphite
_diffrn_radiation_source 'fine-focus sealed tube'
_diffrn_radiation_type MoK\a
_diffrn_radiation_wavelength 0.71073
_diffrn_reflns_av_R_equivalents 0.0928
_diffrn_reflns_av_sigmaI/netI 0.1297
_diffrn_reflns_limit_h_max 42
_diffrn_reflns_limit_h_min -43
_diffrn_reflns_limit_k_max 20
_diffrn_reflns_limit_k_min -12
_diffrn_reflns_limit_l_max 28
_diffrn_reflns_limit_l_min -24
_diffrn_reflns_number 31492
_diffrn_reflns_theta_full 28.33
_diffrn_reflns_theta_max 28.33
_diffrn_reflns_theta_min 1.52
_exptl_absorpt_coefficient_mu 0.669
_exptl_absorpt_correction_T_max 0.895
_exptl_absorpt_correction_T_min 0.841
_exptl_absorpt_correction_type multi-scan
_exptl_absorpt_process_details 'SADABS (Bruker, 2008)'
_exptl_crystal_colour white
_exptl_crystal_density_diffrn 1.325
_exptl_crystal_description block
_exptl_crystal_F_000 3696
_exptl_crystal_size_max 0.320
_exptl_crystal_size_mid 0.210
_exptl_crystal_size_min 0.175
_refine_diff_density_max 0.609
_refine_diff_density_min -0.527
_refine_diff_density_rms 0.068
_refine_ls_extinction_method SHELXL
_refine_ls_goodness_of_fit_ref 0.968
_refine_ls_hydrogen_treatment constr
_refine_ls_matrix_type full
_refine_ls_number_parameters 548
_refine_ls_number_reflns 11090
_refine_ls_number_restraints 926
_refine_ls_restrained_S_all 1.023
_refine_ls_R_factor_all 0.1873
_refine_ls_R_factor_gt 0.0698
_refine_ls_shift/su_max 0.000
_refine_ls_shift/su_mean 0.000
_refine_ls_structure_factor_coef Fsqd
_refine_ls_weighting_details 'calc w=1/[\s^2^(Fo^2^)+(0.0930P)^2^+0.0000P] where P=(Fo^2^+2Fc^2^)/3'
_refine_ls_weighting_scheme calc
_refine_ls_wR_factor_gt 0.1620
_refine_ls_wR_factor_ref 0.2141
_reflns_number_gt 4487
_reflns_number_total 11090
_reflns_threshold_expression >2sigma(I)
_cod_data_source_file ic4002829_si_002_5.cif
_cod_data_source_block 5
_cod_original_cell_volume 8919.7(18)
_cod_database_code 4335806

loop_
_symmetry_equiv_pos_as_xyz
'x, y, z'
'-x, y, -z+1/2'
'x+1/2, y+1/2, z'
'-x+1/2, y+1/2, -z+1/2'
'-x, -y, -z'
'x, -y, z-1/2'
'-x+1/2, -y+1/2, -z'
'x+1/2, -y+1/2, z-1/2'

loop_
_atom_site_label
_atom_site_type_symbol
_atom_site_fract_x
_atom_site_fract_y
_atom_site_fract_z
_atom_site_U_iso_or_equiv
_atom_site_adp_type
_atom_site_occupancy
_atom_site_symmetry_multiplicity
_atom_site_calc_flag
_atom_site_refinement_flags
_atom_site_disorder_assembly
_atom_site_disorder_group
Cu1 Cu -0.36661(2) 0.29123(4) -0.32846(3) 0.0507(2) Uani 1 1 d . . .
P1 P -0.31597(5) 0.27061(9) -0.20056(7) 0.0466(3) Uani 1 1 d . . .
P2 P -0.45043(5) 0.26523(11) -0.40403(8) 0.0600(4) Uani 1 1 d . . .
N1 N -0.35949(15) 0.4263(3) -0.3466(2) 0.0536(11) Uani 1 1 d . . .
N2 N -0.2897(2) 0.3591(4) -0.4196(3) 0.0977(19) Uani 1 1 d . . .
N3 N -0.2838(2) 0.2732(4) -0.4234(4) 0.104(2) Uani 1 1 d . . .
H3A H -0.2664 0.2515 -0.4381 0.125 Uiso 1 1 calc R . .
N4 N -0.32829(13) 0.2809(3) -0.3800(2) 0.0446(9) Uani 1 1 d . . .
C1 C -0.3752(2) 0.4972(4) -0.3311(3) 0.0693(13) Uani 1 1 d U . .
H1B H -0.3943 0.4903 -0.3117 0.083 Uiso 1 1 calc R . .
C2 C -0.3652(2) 0.5798(4) -0.3419(3) 0.0761(16) Uani 1 1 d U . .
H2C H -0.3763 0.6267 -0.3286 0.091 Uiso 1 1 calc R . .
C3 C -0.3387(2) 0.5912(4) -0.3722(3) 0.0753(15) Uani 1 1 d U . .
H3B H -0.3324 0.6460 -0.3819 0.090 Uiso 1 1 calc R . .
C4 C -0.3213(2) 0.5192(4) -0.3887(3) 0.0667(13) Uani 1 1 d U . .
H4B H -0.3023 0.5253 -0.4081 0.080 Uiso 1 1 calc R . .
C5 C -0.33269(19) 0.4385(3) -0.3759(3) 0.0537(11) Uani 1 1 d U . .
C6 C -0.31673(19) 0.3601(3) -0.3928(3) 0.0527(11) Uani 1 1 d U . .
C7 C -0.3078(2) 0.2266(3) -0.4020(3) 0.0561(12) Uani 1 1 d U . .
C8 C -0.3081(2) 0.1312(4) -0.4004(3) 0.0663(14) Uani 1 1 d U . .
C9 C -0.2798(3) 0.0926(5) -0.4291(5) 0.144(3) Uani 1 1 d U . .
H9A H -0.2809 0.0311 -0.4270 0.216 Uiso 1 1 calc R . .
H9B H -0.2457 0.1115 -0.3979 0.216 Uiso 1 1 calc R . .
H9C H -0.2948 0.1103 -0.4809 0.216 Uiso 1 1 calc R . .
C10 C -0.2846(4) 0.1013(5) -0.3235(5) 0.180(4) Uani 1 1 d U . .
H10A H -0.3014 0.1251 -0.3027 0.271 Uiso 1 1 calc R . .
H10B H -0.2502 0.1190 -0.2931 0.271 Uiso 1 1 calc R . .
H10C H -0.2863 0.0398 -0.3234 0.271 Uiso 1 1 calc R . .
C11 C -0.3595(3) 0.1009(5) -0.4506(6) 0.201(5) Uani 1 1 d U . .
H11A H -0.3790 0.1232 -0.4336 0.301 Uiso 1 1 calc R . .
H11B H -0.3599 0.0393 -0.4497 0.301 Uiso 1 1 calc R . .
H11C H -0.3734 0.1202 -0.5017 0.301 Uiso 1 1 calc R . .
C12 C -0.33500(18) 0.3342(4) -0.1496(3) 0.0563(11) Uani 1 1 d U . .
C13 C -0.3587(2) 0.2996(4) -0.1193(3) 0.0691(13) Uani 1 1 d U . .
H13A H -0.3634 0.2406 -0.1204 0.083 Uiso 1 1 calc R . .
C14 C -0.3759(2) 0.3543(5) -0.0868(3) 0.0809(15) Uani 1 1 d U . .
H14A H -0.3920 0.3314 -0.0662 0.097 Uiso 1 1 calc R . .
C15 C -0.3693(2) 0.4391(5) -0.0852(4) 0.0864(17) Uani 1 1 d U . .
H15A H -0.3810 0.4739 -0.0633 0.104 Uiso 1 1 calc R . .
C16 C -0.3461(2) 0.4760(5) -0.1145(3) 0.0830(16) Uani 1 1 d U . .
H16A H -0.3415 0.5351 -0.1124 0.100 Uiso 1 1 calc R . .
C17 C -0.3293(2) 0.4226(4) -0.1476(3) 0.0711(13) Uani 1 1 d U . .
H17A H -0.3140 0.4468 -0.1690 0.085 Uiso 1 1 calc R . .
C18 C -0.31388(19) 0.1617(3) -0.1687(3) 0.0552(11) Uani 1 1 d U . .
C19 C -0.3550(2) 0.1105(4) -0.2141(3) 0.0882(17) Uani 1 1 d U . .
H19A H -0.3821 0.1318 -0.2601 0.106 Uiso 1 1 calc R . .
C20 C -0.3568(3) 0.0269(4) -0.1922(4) 0.101(2) Uani 1 1 d U . .
H20A H -0.3845 -0.0076 -0.2239 0.121 Uiso 1 1 calc R . .
C21 C -0.3174(3) -0.0038(4) -0.1239(3) 0.0830(16) Uani 1 1 d U . .
H21A H -0.3181 -0.0595 -0.1092 0.100 Uiso 1 1 calc R . .
C22 C -0.2779(2) 0.0462(4) -0.0784(3) 0.0740(15) Uani 1 1 d U . .
H22A H -0.2515 0.0248 -0.0317 0.089 Uiso 1 1 calc R . .
C23 C -0.2752(2) 0.1290(4) -0.0989(3) 0.0600(12) Uani 1 1 d U . .
H23A H -0.2474 0.1628 -0.0659 0.072 Uiso 1 1 calc R . .
C24 C -0.24982(18) 0.3026(3) -0.1514(3) 0.0522(11) Uani 1 1 d U . .
C25 C -0.2202(2) 0.3258(4) -0.0753(3) 0.0639(12) Uani 1 1 d U . .
H25A H -0.2334 0.3243 -0.0467 0.077 Uiso 1 1 calc R . .
C26 C -0.1713(2) 0.3510(4) -0.0414(3) 0.0737(15) Uani 1 1 d U . .
H26A H -0.1516 0.3660 0.0099 0.088 Uiso 1 1 calc R . .
C27 C -0.1515(2) 0.3540(4) -0.0837(3) 0.0715(15) Uani 1 1 d U . .
H27A H -0.1187 0.3718 -0.0613 0.086 Uiso 1 1 calc R . .
C28 C -0.1806(2) 0.3305(4) -0.1591(3) 0.0685(14) Uani 1 1 d U . .
H28A H -0.1670 0.3307 -0.1871 0.082 Uiso 1 1 calc R . .
C29 C -0.22981(19) 0.3066(3) -0.1937(3) 0.0612(13) Uani 1 1 d U . .
H29A H -0.2496 0.2931 -0.2454 0.073 Uiso 1 1 calc R . .
C30 C -0.47858(19) 0.3594(4) -0.3933(3) 0.0680(12) Uani 1 1 d U . .
C31 C -0.4616(2) 0.3835(5) -0.3195(3) 0.0823(14) Uani 1 1 d U . .
H31A H -0.4395 0.3479 -0.2788 0.099 Uiso 1 1 calc R . .
C32 C -0.4772(2) 0.4600(5) -0.3057(4) 0.0888(16) Uani 1 1 d U . .
H32A H -0.4652 0.4758 -0.2561 0.107 Uiso 1 1 calc R . .
C33 C -0.5102(2) 0.5117(5) -0.3654(4) 0.0908(17) Uani 1 1 d U . .
H33A H -0.5207 0.5629 -0.3566 0.109 Uiso 1 1 calc R . .
C34 C -0.5278(2) 0.4879(5) -0.4384(4) 0.0836(15) Uani 1 1 d U . .
H34A H -0.5508 0.5229 -0.4789 0.100 Uiso 1 1 calc R . .
C35 C -0.5121(2) 0.4133(4) -0.4524(3) 0.0710(13) Uani 1 1 d U . .
H35A H -0.5241 0.3988 -0.5023 0.085 Uiso 1 1 calc R . .
C36 C -0.4800(2) 0.1742(5) -0.3888(3) 0.0819(14) Uani 1 1 d U . .
C37 C -0.5093(2) 0.1840(5) -0.3618(4) 0.0973(17) Uani 1 1 d U . .
H37A H -0.5147 0.2381 -0.3496 0.117 Uiso 1 1 calc R . .
C38 C -0.5305(3) 0.1112(6) -0.3530(4) 0.110(2) Uani 1 1 d U . .
H38A H -0.5505 0.1174 -0.3352 0.131 Uiso 1 1 calc R . .
C39 C -0.5229(3) 0.0337(6) -0.3695(4) 0.116(2) Uani 1 1 d U . .
H39A H -0.5384 -0.0131 -0.3642 0.139 Uiso 1 1 calc R . .
C40 C -0.4930(3) 0.0208(6) -0.3940(4) 0.118(2) Uani 1 1 d U . .
H40A H -0.4868 -0.0344 -0.4033 0.142 Uiso 1 1 calc R . .
C41 C -0.4712(3) 0.0938(5) -0.4050(4) 0.1003(18) Uani 1 1 d U . .
H41A H -0.4514 0.0869 -0.4230 0.120 Uiso 1 1 calc R . .
C42 C -0.4789(2) 0.2546(4) -0.5058(3) 0.0666(12) Uani 1 1 d U . .
C43 C -0.5293(2) 0.2328(4) -0.5573(3) 0.0785(14) Uani 1 1 d U . .
H43A H -0.5494 0.2248 -0.5398 0.094 Uiso 1 1 calc R . .
C44 C -0.5495(2) 0.2232(5) -0.6338(3) 0.0888(17) Uani 1 1 d U . .
H44A H -0.5832 0.2099 -0.6679 0.107 Uiso 1 1 calc R . .
C45 C -0.5194(2) 0.2335(5) -0.6597(4) 0.0872(17) Uani 1 1 d U . .
H45A H -0.5326 0.2251 -0.7109 0.105 Uiso 1 1 calc R . .
C46 C -0.4705(2) 0.2560(5) -0.6100(3) 0.0807(15) Uani 1 1 d U . .
H46A H -0.4503 0.2631 -0.6274 0.097 Uiso 1 1 calc R . .
C47 C -0.45085(7) 0.26804(15) -0.53424(11) 0.0707(14) Uani 1 1 d U . .
H47A H -0.4178 0.2857 -0.5014 0.085 Uiso 1 1 calc R . .
Cl1 Cl -0.14975(7) 0.24034(15) -0.35238(11) 0.1092(7) Uani 1 1 d RDU . .
O1 O -0.19666(16) 0.2452(5) -0.4234(2) 0.149(3) Uani 1 1 d D A .
O2 O -0.1196(2) 0.3094(4) -0.3420(4) 0.163(3) Uani 1 1 d D A .
O3 O -0.1554(7) 0.207(2) -0.2977(9) 0.281(16) Uani 0.64(2) 1 d PDU A 1
O4 O -0.1215(5) 0.1839(8) -0.3686(14) 0.191(10) Uani 0.64(2) 1 d PD A 1
O3' O -0.1618(7) 0.2796(15) -0.3018(8) 0.112(8) Uani 0.36(2) 1 d PD A 2
O4' O -0.1258(10) 0.1640(8) -0.3110(11) 0.138(12) Uani 0.36(2) 1 d PD A 2

loop_
_atom_site_aniso_label
_atom_site_aniso_U_11
_atom_site_aniso_U_22
_atom_site_aniso_U_33
_atom_site_aniso_U_23
_atom_site_aniso_U_13
_atom_site_aniso_U_12
Cu1 0.0479(4) 0.0601(4) 0.0463(4) 0.0083(3) 0.0283(3) 0.0047(3)
P1 0.0462(7) 0.0502(8) 0.0425(7) 0.0033(6) 0.0249(6) 0.0015(6)
P2 0.0446(8) 0.0833(11) 0.0496(8) 0.0119(8) 0.0255(7) 0.0027(7)
N1 0.060(3) 0.052(3) 0.056(2) 0.004(2) 0.038(2) 0.012(2)
N2 0.158(5) 0.066(4) 0.152(5) -0.020(4) 0.138(5) -0.019(3)
N3 0.174(6) 0.072(4) 0.156(6) -0.021(4) 0.148(6) -0.007(4)
N4 0.043(2) 0.047(3) 0.039(2) -0.0003(19) 0.0216(18) 0.0023(19)
C1 0.072(3) 0.072(3) 0.070(2) 0.004(2) 0.045(2) 0.012(2)
C2 0.085(3) 0.059(3) 0.074(3) -0.001(3) 0.039(3) 0.014(3)
C3 0.087(3) 0.051(3) 0.077(3) 0.001(3) 0.041(3) -0.004(3)
C4 0.077(3) 0.060(3) 0.068(3) 0.000(3) 0.045(2) -0.006(3)
C5 0.065(3) 0.050(3) 0.053(2) -0.002(2) 0.037(2) -0.004(2)
C6 0.064(2) 0.052(3) 0.057(2) -0.007(2) 0.044(2) -0.003(2)
C7 0.071(3) 0.049(3) 0.062(3) -0.011(2) 0.047(2) -0.007(2)
C8 0.077(3) 0.054(3) 0.067(3) -0.005(3) 0.041(3) 0.006(3)
C9 0.193(7) 0.089(5) 0.210(7) -0.019(5) 0.150(5) 0.019(5)
C10 0.268(8) 0.076(5) 0.115(6) 0.015(5) 0.062(6) 0.029(6)
C11 0.127(6) 0.063(5) 0.242(8) -0.018(6) 0.006(6) -0.006(5)
C12 0.054(2) 0.064(3) 0.053(2) 0.000(2) 0.0320(18) 0.003(2)
C13 0.069(3) 0.078(3) 0.067(3) -0.002(2) 0.043(2) 0.003(2)
C14 0.077(3) 0.102(4) 0.077(3) -0.001(3) 0.052(3) 0.006(3)
C15 0.076(3) 0.099(4) 0.079(3) -0.017(3) 0.042(3) 0.020(3)
C16 0.076(3) 0.079(3) 0.076(3) -0.013(3) 0.033(3) 0.014(3)
C17 0.067(2) 0.075(3) 0.069(3) -0.004(2) 0.038(2) 0.004(2)
C18 0.062(2) 0.056(3) 0.053(2) 0.005(2) 0.0364(19) 0.000(2)
C19 0.083(3) 0.071(3) 0.069(3) 0.012(3) 0.020(2) -0.013(3)
C20 0.100(3) 0.068(3) 0.084(3) 0.012(3) 0.023(3) -0.024(3)
C21 0.098(3) 0.061(3) 0.073(3) 0.014(3) 0.039(3) -0.003(3)
C22 0.080(3) 0.066(3) 0.065(3) 0.013(3) 0.035(2) 0.010(3)
C23 0.066(2) 0.058(3) 0.056(2) 0.005(2) 0.035(2) 0.001(2)
C24 0.049(2) 0.052(2) 0.058(2) -0.001(2) 0.0325(19) 0.002(2)
C25 0.059(2) 0.065(3) 0.060(2) 0.001(2) 0.030(2) -0.003(2)
C26 0.057(3) 0.069(3) 0.067(3) -0.007(3) 0.019(2) -0.002(3)
C27 0.051(3) 0.061(3) 0.083(3) -0.001(3) 0.027(3) 0.000(2)
C28 0.053(3) 0.072(3) 0.081(3) 0.003(3) 0.039(2) 0.003(2)
C29 0.056(2) 0.065(3) 0.061(3) -0.002(2) 0.032(2) 0.003(2)
C30 0.055(2) 0.099(3) 0.062(2) 0.006(2) 0.0407(19) 0.003(2)
C31 0.069(2) 0.113(3) 0.070(2) 0.003(3) 0.043(2) 0.014(2)
C32 0.072(3) 0.125(4) 0.077(3) -0.011(3) 0.047(2) 0.015(3)
C33 0.075(3) 0.112(4) 0.092(3) -0.002(3) 0.051(3) 0.013(3)
C34 0.075(3) 0.103(4) 0.078(3) 0.011(3) 0.047(3) 0.009(3)
C35 0.063(3) 0.093(3) 0.066(3) 0.013(3) 0.043(2) 0.005(3)
C36 0.064(2) 0.106(3) 0.075(3) 0.018(3) 0.039(2) -0.005(3)
C37 0.081(3) 0.119(4) 0.094(3) 0.028(3) 0.052(3) -0.005(3)
C38 0.091(3) 0.131(4) 0.109(4) 0.027(4) 0.058(3) -0.018(4)
C39 0.097(4) 0.122(4) 0.106(4) 0.022(4) 0.044(3) -0.024(4)
C40 0.101(4) 0.117(4) 0.111(4) 0.007(4) 0.045(3) -0.017(4)
C41 0.086(3) 0.110(4) 0.092(3) 0.010(3) 0.043(3) -0.016(3)
C42 0.054(2) 0.093(3) 0.055(2) 0.004(2) 0.032(2) 0.007(2)
C43 0.058(2) 0.106(3) 0.063(3) 0.006(3) 0.029(2) -0.003(2)
C44 0.066(3) 0.110(4) 0.064(3) 0.003(3) 0.021(3) -0.001(3)
C45 0.074(3) 0.114(4) 0.060(3) -0.001(3) 0.030(3) 0.012(3)
C46 0.068(3) 0.116(4) 0.056(3) 0.004(3) 0.033(2) 0.009(3)
C47 0.053(3) 0.103(4) 0.055(3) 0.006(3) 0.030(2) 0.008(3)
Cl1 0.0771(13) 0.1006(16) 0.0969(14) 0.0002(13) 0.0188(11) 0.0000(12)
O1 0.069(3) 0.312(9) 0.059(3) -0.030(4) 0.031(3) 0.001(4)
O2 0.112(4) 0.124(5) 0.191(7) 0.034(5) 0.050(5) 0.002(4)
O3 0.149(15) 0.46(4) 0.137(12) 0.15(2) 0.024(10) -0.07(2)
O4 0.128(9) 0.093(8) 0.34(3) 0.004(12) 0.129(13) 0.007(7)
O3' 0.138(14) 0.153(18) 0.043(8) 0.000(9) 0.051(8) 0.030(13)
O4' 0.15(2) 0.076(12) 0.114(16) 0.013(10) 0.029(13) -0.035(12)

loop_
_atom_type_symbol
_atom_type_description
_atom_type_scat_dispersion_real
_atom_type_scat_dispersion_imag
_atom_type_scat_source
C C 0.0033 0.0016 'International Tables Vol C Tables 4.2.6.8 and 6.1.1.4'
H H 0.0000 0.0000 'International Tables Vol C Tables 4.2.6.8 and 6.1.1.4'
N N 0.0061 0.0033 'International Tables Vol C Tables 4.2.6.8 and 6.1.1.4'
O O 0.0106 0.0060 'International Tables Vol C Tables 4.2.6.8 and 6.1.1.4'
P P 0.1023 0.0942 'International Tables Vol C Tables 4.2.6.8 and 6.1.1.4'
Cl Cl 0.1484 0.1585 'International Tables Vol C Tables 4.2.6.8 and 6.1.1.4'
Cu Cu 0.3201 1.2651 'International Tables Vol C Tables 4.2.6.8 and 6.1.1.4'

loop_
_geom_angle_atom_site_label_1
_geom_angle_atom_site_label_2
_geom_angle_atom_site_label_3
_geom_angle
N4 Cu1 N1 79.87(15)
N4 Cu1 P1 112.54(10)
N1 Cu1 P1 105.88(11)
N4 Cu1 P2 116.63(11)
N1 Cu1 P2 104.64(11)
P1 Cu1 P2 125.41(5)
C18 P1 C12 103.7(2)
C18 P1 C24 105.0(2)
C12 P1 C24 101.5(2)
C18 P1 Cu1 115.47(17)
C12 P1 Cu1 112.47(17)
C24 P1 Cu1 117.03(16)
C30 P2 C42 106.1(3)
C30 P2 C36 104.2(3)
C42 P2 C36 100.4(3)
C30 P2 Cu1 104.77(19)
C42 P2 Cu1 116.57(17)
C36 P2 Cu1 123.2(2)
C1 N1 C5 116.2(5)
C1 N1 Cu1 131.2(4)
C5 N1 Cu1 112.5(3)
C6 N2 N3 101.1(5)
C7 N3 N2 112.8(4)
C7 N3 H3A 123.6
N2 N3 H3A 123.6
C7 N4 C6 104.7(4)
C7 N4 Cu1 144.4(3)
C6 N4 Cu1 110.7(3)
N1 C1 C2 124.5(5)
N1 C1 H1B 117.7
C2 C1 H1B 117.7
C3 C2 C1 118.7(6)
C3 C2 H2C 120.7
C1 C2 H2C 120.7
C2 C3 C4 118.7(6)
C2 C3 H3B 120.7
C4 C3 H3B 120.7
C5 C4 C3 119.2(5)
C5 C4 H4B 120.4
C3 C4 H4B 120.4
N1 C5 C4 122.6(5)
N1 C5 C6 114.7(4)
C4 C5 C6 122.7(5)
N2 C6 N4 114.4(5)
N2 C6 C5 123.5(5)
N4 C6 C5 122.1(4)
N4 C7 N3 106.9(5)
N4 C7 C8 128.3(5)
N3 C7 C8 124.7(5)
C10 C8 C11 112.0(8)
C10 C8 C7 110.1(5)
C11 C8 C7 109.2(5)
C10 C8 C9 106.8(7)
C11 C8 C9 106.5(7)
C7 C8 C9 112.2(5)
C8 C9 H9A 109.5
C8 C9 H9B 109.5
H9A C9 H9B 109.5
C8 C9 H9C 109.5
H9A C9 H9C 109.5
H9B C9 H9C 109.5
C8 C10 H10A 109.5
C8 C10 H10B 109.5
H10A C10 H10B 109.5
C8 C10 H10C 109.5
H10A C10 H10C 109.5
H10B C10 H10C 109.5
C8 C11 H11A 109.5
C8 C11 H11B 109.5
H11A C11 H11B 109.5
C8 C11 H11C 109.5
H11A C11 H11C 109.5
H11B C11 H11C 109.5
C13 C12 C17 118.5(5)
C13 C12 P1 123.0(5)
C17 C12 P1 118.2(4)
C12 C13 C14 119.2(6)
C12 C13 H13A 120.4
C14 C13 H13A 120.4
C15 C14 C13 120.5(6)
C15 C14 H14A 119.7
C13 C14 H14A 119.7
C14 C15 C16 122.2(6)
C14 C15 H15A 118.9
C16 C15 H15A 118.9
C15 C16 C17 117.9(7)
C15 C16 H16A 121.1
C17 C16 H16A 121.1
C12 C17 C16 121.7(6)
C12 C17 H17A 119.2
C16 C17 H17A 119.2
C19 C18 C23 117.7(5)
C19 C18 P1 117.8(4)
C23 C18 P1 124.2(4)
C18 C19 C20 121.1(6)
C18 C19 H19A 119.5
C20 C19 H19A 119.5
C21 C20 C19 119.4(6)
C21 C20 H20A 120.3
C19 C20 H20A 120.3
C22 C21 C20 120.0(6)
C22 C21 H21A 120.0
C20 C21 H21A 120.0
C21 C22 C23 121.6(6)
C21 C22 H22A 119.2
C23 C22 H22A 119.2
C22 C23 C18 120.0(5)
C22 C23 H23A 120.0
C18 C23 H23A 120.0
C25 C24 C29 118.9(5)
C25 C24 P1 122.8(4)
C29 C24 P1 118.2(4)
C26 C25 C24 120.8(5)
C26 C25 H25A 119.6
C24 C25 H25A 119.6
C25 C26 C27 119.9(5)
C25 C26 H26A 120.1
C27 C26 H26A 120.1
C28 C27 C26 119.7(5)
C28 C27 H27A 120.2
C26 C27 H27A 120.2
C27 C28 C29 120.8(5)
C27 C28 H28A 119.6
C29 C28 H28A 119.6
C28 C29 C24 119.9(5)
C28 C29 H29A 120.1
C24 C29 H29A 120.1
C35 C30 C31 117.7(6)
C35 C30 P2 124.6(4)
C31 C30 P2 117.4(5)
C32 C31 C30 120.9(6)
C32 C31 H31A 119.5
C30 C31 H31A 119.5
C33 C32 C31 119.7(6)
C33 C32 H32A 120.2
C31 C32 H32A 120.2
C32 C33 C34 119.9(7)
C32 C33 H33A 120.1
C34 C33 H33A 120.1
C33 C34 C35 120.9(6)
C33 C34 H34A 119.5
C35 C34 H34A 119.5
C34 C35 C30 120.8(6)
C34 C35 H35A 119.6
C30 C35 H35A 119.6
C41 C36 C37 120.1(7)
C41 C36 P2 116.7(5)
C37 C36 P2 123.1(6)
C36 C37 C38 118.9(8)
C36 C37 H37A 120.5
C38 C37 H37A 120.5
C39 C38 C37 121.5(8)
C39 C38 H38A 119.3
C37 C38 H38A 119.3
C38 C39 C40 121.6(9)
C38 C39 H39A 119.2
C40 C39 H39A 119.2
C39 C40 C41 118.6(9)
C39 C40 H40A 120.7
C41 C40 H40A 120.7
C36 C41 C40 119.2(7)
C36 C41 H41A 120.4
C40 C41 H41A 120.4
C47 C42 C43 117.9(5)
C47 C42 P2 120.2(4)
C43 C42 P2 121.9(4)
C44 C43 C42 120.5(6)
C44 C43 H43A 119.8
C42 C43 H43A 119.8
C43 C44 C45 119.8(6)
C43 C44 H44A 120.1
C45 C44 H44A 120.1
C46 C45 C44 120.0(6)
C46 C45 H45A 120.0
C44 C45 H45A 120.0
C45 C46 C47 120.1(5)
C45 C46 H46A 120.0
C47 C46 H46A 120.0
C46 C47 C42 121.6(4)
C46 C47 H47A 119.2
C42 C47 H47A 119.2
O2 Cl1 O3 125.8(13)
O2 Cl1 O1 111.2(4)
O3 Cl1 O1 110.0(8)
O2 Cl1 O4' 117.6(12)
O3 Cl1 O4' 56.6(12)
O1 Cl1 O4' 125.8(9)
O2 Cl1 O4 91.1(6)
O3 Cl1 O4 112.4(13)
O1 Cl1 O4 102.7(9)
O4' Cl1 O4 56.2(11)
O2 Cl1 O3' 91.4(10)
O3 Cl1 O3' 47.2(14)
O1 Cl1 O3' 100.8(7)
O4' Cl1 O3' 100.0(13)
O4 Cl1 O3' 153.7(10)

loop_
_geom_bond_atom_site_label_1
_geom_bond_atom_site_label_2
_geom_bond_distance
Cu1 N4 2.095(4)
Cu1 N1 2.177(4)
Cu1 P1 2.2677(14)
Cu1 P2 2.2776(15)
P1 C18 1.816(5)
P1 C12 1.826(5)
P1 C24 1.847(5)
P2 C30 1.814(6)
P2 C42 1.821(5)
P2 C36 1.847(7)
N1 C1 1.338(7)
N1 C5 1.350(6)
N2 C6 1.298(6)
N2 N3 1.361(7)
N3 C7 1.327(6)
N3 H3A 0.8600
N4 C7 1.321(6)
N4 C6 1.364(6)
C1 C2 1.381(8)
C1 H1B 0.9300
C2 C3 1.357(8)
C2 H2C 0.9300
C3 C4 1.392(8)
C3 H3B 0.9300
C4 C5 1.383(7)
C4 H4B 0.9300
C5 C6 1.454(7)
C7 C8 1.487(7)
C8 C10 1.437(9)
C8 C11 1.457(9)
C8 C9 1.499(8)
C9 H9A 0.9600
C9 H9B 0.9600
C9 H9C 0.9600
C10 H10A 0.9600
C10 H10B 0.9600
C10 H10C 0.9600
C11 H11A 0.9600
C11 H11B 0.9600
C11 H11C 0.9600
C12 C13 1.374(7)
C12 C17 1.387(8)
C13 C14 1.406(8)
C13 H13A 0.9300
C14 C15 1.336(9)
C14 H14A 0.9300
C15 C16 1.357(9)
C15 H15A 0.9300
C16 C17 1.392(8)
C16 H16A 0.9300
C17 H17A 0.9300
C18 C19 1.373(7)
C18 C23 1.387(7)
C19 C20 1.397(8)
C19 H19A 0.9300
C20 C21 1.365(8)
C20 H20A 0.9300
C21 C22 1.332(8)
C21 H21A 0.9300
C22 C23 1.383(8)
C22 H22A 0.9300
C23 H23A 0.9300
C24 C25 1.382(7)
C24 C29 1.389(7)
C25 C26 1.378(7)
C25 H25A 0.9300
C26 C27 1.380(8)
C26 H26A 0.9300
C27 C28 1.372(8)
C27 H27A 0.9300
C28 C29 1.379(7)
C28 H28A 0.9300
C29 H29A 0.9300
C30 C35 1.384(8)
C30 C31 1.395(7)
C31 C32 1.393(9)
C31 H31A 0.9300
C32 C33 1.365(8)
C32 H32A 0.9300
C33 C34 1.370(8)
C33 H33A 0.9300
C34 C35 1.373(8)
C34 H34A 0.9300
C35 H35A 0.9300
C36 C41 1.375(9)
C36 C37 1.378(8)
C37 C38 1.398(10)
C37 H37A 0.9300
C38 C39 1.320(11)
C38 H38A 0.9300
C39 C40 1.364(11)
C39 H39A 0.9300
C40 C41 1.431(10)
C40 H40A 0.9300
C41 H41A 0.9300
C42 C47 1.375(6)
C42 C43 1.399(8)
C43 C44 1.379(8)
C43 H43A 0.9300
C44 C45 1.385(9)
C44 H44A 0.9300
C45 C46 1.362(8)
C45 H45A 0.9300
C46 C47 1.373(6)
C46 H46A 0.9300
C47 H47A 0.9300
Cl1 O2 1.388(6)
Cl1 O3 1.390(9)
Cl1 O1 1.412(4)
Cl1 O4' 1.421(10)
Cl1 O4 1.451(9)
Cl1 O3' 1.482(8)

loop_
_geom_torsion_atom_site_label_1
_geom_torsion_atom_site_label_2
_geom_torsion_atom_site_label_3
_geom_torsion_atom_site_label_4
_geom_torsion
N4 Cu1 P1 C18 -93.8(2)
N1 Cu1 P1 C18 -179.2(2)
P2 Cu1 P1 C18 59.14(19)
N4 Cu1 P1 C12 147.5(2)
N1 Cu1 P1 C12 62.1(2)
P2 Cu1 P1 C12 -59.6(2)
N4 Cu1 P1 C24 30.6(2)
N1 Cu1 P1 C24 -54.9(2)
P2 Cu1 P1 C24 -176.50(18)
N4 Cu1 P2 C30 -126.4(2)
N1 Cu1 P2 C30 -40.5(2)
P1 Cu1 P2 C30 81.67(19)
N4 Cu1 P2 C42 -9.5(3)
N1 Cu1 P2 C42 76.3(3)
P1 Cu1 P2 C42 -161.5(2)
N4 Cu1 P2 C36 115.2(3)
N1 Cu1 P2 C36 -159.0(3)
P1 Cu1 P2 C36 -36.8(3)
N4 Cu1 N1 C1 179.1(5)
P1 Cu1 N1 C1 -70.2(5)
P2 Cu1 N1 C1 64.0(5)
N4 Cu1 N1 C5 -3.8(3)
P1 Cu1 N1 C5 106.9(3)
P2 Cu1 N1 C5 -118.9(3)
C6 N2 N3 C7 1.9(8)
N1 Cu1 N4 C7 178.0(6)
P1 Cu1 N4 C7 74.9(6)
P2 Cu1 N4 C7 -80.6(6)
N1 Cu1 N4 C6 3.7(3)
P1 Cu1 N4 C6 -99.4(3)
P2 Cu1 N4 C6 105.1(3)
C5 N1 C1 C2 -1.1(8)
Cu1 N1 C1 C2 175.9(4)
N1 C1 C2 C3 2.0(9)
C1 C2 C3 C4 -2.3(9)
C2 C3 C4 C5 1.9(8)
C1 N1 C5 C4 0.7(7)
Cu1 N1 C5 C4 -176.9(4)
C1 N1 C5 C6 -179.3(4)
Cu1 N1 C5 C6 3.1(5)
C3 C4 C5 N1 -1.2(8)
C3 C4 C5 C6 178.9(5)
N3 N2 C6 N4 -0.3(7)
N3 N2 C6 C5 178.3(5)
C7 N4 C6 N2 -1.4(6)
Cu1 N4 C6 N2 175.2(4)
C7 N4 C6 C5 180.0(5)
Cu1 N4 C6 C5 -3.4(6)
N1 C5 C6 N2 -178.3(5)
C4 C5 C6 N2 1.6(9)
N1 C5 C6 N4 0.2(7)
C4 C5 C6 N4 -179.9(5)
C6 N4 C7 N3 2.4(6)
Cu1 N4 C7 N3 -172.0(5)
C6 N4 C7 C8 179.5(5)
Cu1 N4 C7 C8 5.1(10)
N2 N3 C7 N4 -2.8(8)
N2 N3 C7 C8 179.9(6)
N4 C7 C8 C10 -60.3(9)
N3 C7 C8 C10 116.4(8)
N4 C7 C8 C11 63.1(9)
N3 C7 C8 C11 -120.3(8)
N4 C7 C8 C9 -179.1(6)
N3 C7 C8 C9 -2.4(9)
C18 P1 C12 C13 -20.5(5)
C24 P1 C12 C13 -129.2(5)
Cu1 P1 C12 C13 104.9(4)
C18 P1 C12 C17 165.6(4)
C24 P1 C12 C17 56.9(5)
Cu1 P1 C12 C17 -69.0(4)
C17 C12 C13 C14 -0.7(8)
P1 C12 C13 C14 -174.5(4)
C12 C13 C14 C15 0.0(9)
C13 C14 C15 C16 0.0(10)
C14 C15 C16 C17 0.6(10)
C13 C12 C17 C16 1.4(8)
P1 C12 C17 C16 175.6(4)
C15 C16 C17 C12 -1.4(9)
C12 P1 C18 C19 96.6(5)
C24 P1 C18 C19 -157.3(5)
Cu1 P1 C18 C19 -26.9(5)
C12 P1 C18 C23 -78.0(5)
C24 P1 C18 C23 28.1(5)
Cu1 P1 C18 C23 158.5(4)
C23 C18 C19 C20 -3.0(10)
P1 C18 C19 C20 -178.0(6)
C18 C19 C20 C21 1.3(11)
C19 C20 C21 C22 0.7(11)
C20 C21 C22 C23 -0.9(10)
C21 C22 C23 C18 -0.8(9)
C19 C18 C23 C22 2.7(8)
P1 C18 C23 C22 177.3(4)
C18 P1 C24 C25 -76.6(5)
C12 P1 C24 C25 31.1(5)
Cu1 P1 C24 C25 153.9(4)
C18 P1 C24 C29 105.9(4)
C12 P1 C24 C29 -146.4(4)
Cu1 P1 C24 C29 -23.6(5)
C29 C24 C25 C26 -1.1(8)
P1 C24 C25 C26 -178.6(4)
C24 C25 C26 C27 0.5(9)
C25 C26 C27 C28 -1.0(9)
C26 C27 C28 C29 2.1(9)
C27 C28 C29 C24 -2.7(9)
C25 C24 C29 C28 2.1(8)
P1 C24 C29 C28 179.8(4)
C42 P2 C30 C35 -4.2(6)
C36 P2 C30 C35 -109.7(5)
Cu1 P2 C30 C35 119.7(5)
C42 P2 C30 C31 -177.8(5)
C36 P2 C30 C31 76.7(5)
Cu1 P2 C30 C31 -53.9(5)
C35 C30 C31 C32 -1.2(9)
P2 C30 C31 C32 172.9(5)
C30 C31 C32 C33 1.0(10)
C31 C32 C33 C34 0.1(10)
C32 C33 C34 C35 -1.1(10)
C33 C34 C35 C30 1.0(9)
C31 C30 C35 C34 0.2(8)
P2 C30 C35 C34 -173.4(5)
C30 P2 C36 C41 170.4(5)
C42 P2 C36 C41 60.7(6)
Cu1 P2 C36 C41 -70.9(6)
C30 P2 C36 C37 -10.3(6)
C42 P2 C36 C37 -120.0(6)
Cu1 P2 C36 C37 108.4(5)
C41 C36 C37 C38 -1.5(10)
P2 C36 C37 C38 179.3(5)
C36 C37 C38 C39 0.5(11)
C37 C38 C39 C40 1.6(13)
C38 C39 C40 C41 -2.7(12)
C37 C36 C41 C40 0.4(10)
P2 C36 C41 C40 179.7(5)
C39 C40 C41 C36 1.7(11)
C30 P2 C42 C47 111.7(4)
C36 P2 C42 C47 -140.1(5)
Cu1 P2 C42 C47 -4.5(5)
C30 P2 C42 C43 -68.3(6)
C36 P2 C42 C43 39.9(6)
Cu1 P2 C42 C43 175.6(5)
C47 C42 C43 C44 1.6(9)
P2 C42 C43 C44 -178.4(5)
C42 C43 C44 C45 1.3(11)
C43 C44 C45 C46 -2.3(11)
C44 C45 C46 C47 0.3(10)
C45 C46 C47 C42 2.7(9)
C43 C42 C47 C46 -3.6(8)
P2 C42 C47 C46 176.4(4)
